data_7107505
loop_
_publ_author_name
'Jesus Ferrando-Soria'
'Thais Grancha'
'Miguel Julve'
'Joan Cano'
'Francesc Lloret'
'Yves Journaux'
'Jorge Pasan'
'Catalina Ruiz-Perez'
'Emilio Pardo'

_publ_section_title
;
 Ligand effects on the dimensionality of oxamato-bridged mixed-metal
 open-framework magnets
;
_journal_name_full Chem.Commun.
_journal_page_first 3539
_journal_paper_doi 10.1039/c2cc17767f
_journal_volume 48
_journal_year 2012
_chemical_formula_moiety '6Cu, 4Mn, 12(C12 H13 N1 O3), 4(C16 H36 N), (C2 H6 S O), 9.384(H2 O)'
_chemical_formula_sum 'C210 H324.768 Cu6 Mn4 N16 O46.384 S'
_chemical_formula_weight 4450.45
_chemical_name_systematic
;
?
;
_space_group_IT_number 15
_symmetry_cell_setting monoclinic
_symmetry_space_group_name_Hall '-C 2yc'
_symmetry_space_group_name_H-M 'C 1 2/c 1'
_atom_sites_solution_hydrogens geom
_atom_sites_solution_primary direct
_atom_sites_solution_secondary difmap
_audit_creation_method SHELXL-97
_cell_angle_alpha 90.00
_cell_angle_beta 112.81(3)
_cell_angle_gamma 90.00
_cell_formula_units_Z 2
_cell_length_a 24.393(5)
_cell_length_b 23.706(5)
_cell_length_c 24.523(5)
_cell_measurement_temperature 100(2)
_cell_volume 13072(5)
_computing_cell_refinement 'HKL2000 (Otwinowski & Minor, 1997)'
_computing_data_collection 'MxCube (ESRF, 2006)'
_computing_data_reduction 'HKL2000 (Otwinowski & Minor, 1997)'
_computing_molecular_graphics 'Ortep-3 for Windows (Farrugia, 1997)'
_computing_publication_material 'WinGX publication routines (Farrugia, 1999)'
_computing_structure_refinement 'SHELXL-97 (Sheldrick, 1997)'
_computing_structure_solution 'SHELXS-97 (Sheldrick, 1997)'
_diffrn_ambient_temperature 100(2)
_diffrn_detector 'CCD plate'
_diffrn_detector_area_resol_mean 9.6
_diffrn_measured_fraction_theta_full 0.989
_diffrn_measured_fraction_theta_max 0.989
_diffrn_measurement_device_type 'Single-axis HUBER diffractometer'
_diffrn_measurement_method 'CCD rotation images, thick slices'
_diffrn_radiation_detector 'ADSC Q210r CCD (binned mode)'
_diffrn_radiation_monochromator 'Si 111'
_diffrn_radiation_wavelength 0.73850
_diffrn_reflns_av_R_equivalents 0.0747
_diffrn_reflns_av_sigmaI/netI 0.0381
_diffrn_reflns_limit_h_max 29
_diffrn_reflns_limit_h_min -29
_diffrn_reflns_limit_k_max 28
_diffrn_reflns_limit_k_min -27
_diffrn_reflns_limit_l_max 29
_diffrn_reflns_limit_l_min -29
_diffrn_reflns_number 87432
_diffrn_reflns_theta_full 25.07
_diffrn_reflns_theta_max 25.07
_diffrn_reflns_theta_min 1.25
_diffrn_source synchrotron
_diffrn_source_type 'ESRF-CRG BM16'
_exptl_absorpt_coefficient_mu 0.815
_exptl_absorpt_correction_type none
_exptl_crystal_colour green
_exptl_crystal_density_diffrn 1.126
_exptl_crystal_density_method 'not measured'
_exptl_crystal_description needle
_exptl_crystal_F_000 4680
_exptl_crystal_size_max 0.15
_exptl_crystal_size_mid 0.08
_exptl_crystal_size_min 0.07
_refine_diff_density_max 1.126
_refine_diff_density_min -0.970
_refine_diff_density_rms 0.158
_refine_ls_extinction_coef 0.021(2)
_refine_ls_extinction_expression Fc^*^=kFc[1+0.001xFc^2^\l^3^/sin(2\q)]^-1/4^
_refine_ls_extinction_method SHELXL
_refine_ls_goodness_of_fit_ref 1.832
_refine_ls_hydrogen_treatment constr
_refine_ls_matrix_type full
_refine_ls_number_parameters 542
_refine_ls_number_reflns 11486
_refine_ls_number_restraints 36
_refine_ls_restrained_S_all 1.836
_refine_ls_R_factor_all 0.1877
_refine_ls_R_factor_gt 0.1549
_refine_ls_shift/su_max 0.009
_refine_ls_shift/su_mean 0.001
_refine_ls_structure_factor_coef Fsqd
_refine_ls_weighting_details 'calc w=1/[\s^2^(Fo^2^)+(0.2000P)^2^+0.0000P] where P=(Fo^2^+2Fc^2^)/3'
_refine_ls_weighting_scheme calc
_refine_ls_wR_factor_gt 0.4452
_refine_ls_wR_factor_ref 0.4682
_reflns_number_gt 7446
_reflns_number_total 11486
_reflns_threshold_expression >2sigma(I)
_cod_data_source_file c2cc17767f.txt
_cod_data_source_block compound2
_cod_original_sg_symbol_H-M C2/c
_cod_database_code 7107505

loop_
_symmetry_equiv_pos_as_xyz
'x, y, z'
'-x, y, -z+1/2'
'x+1/2, y+1/2, z'
'-x+1/2, y+1/2, -z+1/2'
'-x, -y, -z'
'x, -y, z-1/2'
'-x+1/2, -y+1/2, -z'
'x+1/2, -y+1/2, z-1/2'

loop_
_atom_site_label
_atom_site_type_symbol
_atom_site_fract_x
_atom_site_fract_y
_atom_site_fract_z
_atom_site_U_iso_or_equiv
_atom_site_adp_type
_atom_site_occupancy
_atom_site_symmetry_multiplicity
_atom_site_calc_flag
_atom_site_refinement_flags
_atom_site_disorder_assembly
_atom_site_disorder_group
Cu2 Cu 0.5000 0.5000 0.5000 0.0868(6) Uani 1 2 d S . .
Cu1 Cu 0.2500 0.2500 0.5000 0.0922(6) Uani 1 2 d S . .
Cu3 Cu 0.5000 0.23467(12) 0.2500 0.1403(10) Uani 1 2 d S . .
Mn1 Mn 0.41955(5) 0.29325(6) 0.41510(6) 0.0944(6) Uani 1 1 d . A .
C1 C 0.4774(4) 0.3879(4) 0.4892(4) 0.091(2) Uani 1 1 d . . .
C2 C 0.4543(4) 0.4120(5) 0.4278(4) 0.096(2) Uani 1 1 d . . .
C3 C 0.5294(5) 0.4066(5) 0.5926(4) 0.130(4) Uani 1 1 d . . .
C4 C 0.4859(5) 0.3932(6) 0.6213(5) 0.143(4) Uani 1 1 d D . .
C5 C 0.5060(10) 0.3707(11) 0.6756(7) 0.227(10) Uani 1 1 d . . .
H5 H 0.4804 0.3606 0.6939 0.273 Uiso 1 1 calc R . .
C6 C 0.5705(10) 0.3630(13) 0.7047(9) 0.253(13) Uani 1 1 d . . .
H6 H 0.5849 0.3462 0.7419 0.304 Uiso 1 1 calc R . .
C7 C 0.6113(7) 0.3782(6) 0.6821(6) 0.156(5) Uani 1 1 d . . .
H7 H 0.6519 0.3768 0.7045 0.187 Uiso 1 1 calc R . .
C8 C 0.5861(5) 0.3978(6) 0.6176(6) 0.140(4) Uani 1 1 d . . .
C9 C 0.4232(8) 0.4025(10) 0.5940(8) 0.209(4) Uani 1 1 d . . .
H9A H 0.4039 0.3815 0.6155 0.251 Uiso 1 1 calc R . .
H9B H 0.4087 0.3878 0.5539 0.251 Uiso 1 1 calc R . .
C10 C 0.4056(7) 0.4645(9) 0.5918(8) 0.209(4) Uani 1 1 d D . .
H10A H 0.3632 0.4679 0.5731 0.314 Uiso 1 1 calc R . .
H10B H 0.4237 0.4855 0.5697 0.314 Uiso 1 1 calc R . .
H10C H 0.4190 0.4792 0.6314 0.314 Uiso 1 1 calc R . .
C11 C 0.6272(8) 0.4072(10) 0.5888(8) 0.209(4) Uani 1 1 d . . .
H11A H 0.6662 0.4168 0.6181 0.251 Uiso 1 1 calc R . .
H11B H 0.6135 0.4385 0.5613 0.251 Uiso 1 1 calc R . .
C12 C 0.6319(8) 0.3498(10) 0.5529(8) 0.209(4) Uani 1 1 d . . .
H12A H 0.6592 0.3561 0.5340 0.314 Uiso 1 1 calc R . .
H12B H 0.5933 0.3408 0.5236 0.314 Uiso 1 1 calc R . .
H12C H 0.6458 0.3190 0.5803 0.314 Uiso 1 1 calc R . .
C13 C 0.3472(4) 0.2409(4) 0.4705(4) 0.091(2) Uani 1 1 d . . .
C14 C 0.3149(4) 0.2947(4) 0.4422(4) 0.094(2) Uani 1 1 d . . .
C15 C 0.3463(4) 0.1621(4) 0.5267(5) 0.102(3) Uani 1 1 d . . .
C16 C 0.3351(6) 0.1124(5) 0.4921(7) 0.161(6) Uani 1 1 d D . .
C17 C 0.3592(7) 0.0626(6) 0.5223(8) 0.162(5) Uani 1 1 d . . .
H17 H 0.3521 0.0280 0.5031 0.194 Uiso 1 1 calc R . .
C18 C 0.3917(9) 0.0666(10) 0.5782(10) 0.190(3) Uani 1 1 d . . .
H18 H 0.4101 0.0333 0.5962 0.228 Uiso 1 1 calc R . .
C19 C 0.4022(6) 0.1081(7) 0.6115(8) 0.158(5) Uani 1 1 d . . .
H19 H 0.4246 0.1053 0.6519 0.190 Uiso 1 1 calc R . .
C20 C 0.3778(5) 0.1602(6) 0.5840(6) 0.133(4) Uani 1 1 d . . .
C21 C 0.3007(7) 0.1133(8) 0.4244(8) 0.190(3) Uani 1 1 d D . .
H21A H 0.3103 0.1470 0.4075 0.228 Uiso 1 1 calc R . .
H21B H 0.3108 0.0805 0.4064 0.228 Uiso 1 1 calc R . .
C22 C 0.2345(7) 0.1125(8) 0.4138(7) 0.190(3) Uani 1 1 d D . .
H22A H 0.2110 0.1142 0.3721 0.285 Uiso 1 1 calc R . .
H22B H 0.2255 0.1445 0.4330 0.285 Uiso 1 1 calc R . .
H22C H 0.2255 0.0784 0.4298 0.285 Uiso 1 1 calc R . .
C23 C 0.3920(8) 0.2132(8) 0.6152(7) 0.190(3) Uani 1 1 d D . .
H23A H 0.3553 0.2307 0.6131 0.228 Uiso 1 1 calc R . .
H23B H 0.4097 0.2379 0.5950 0.228 Uiso 1 1 calc R . .
C24 C 0.4352(8) 0.2093(7) 0.6816(7) 0.190(3) Uani 1 1 d D . .
H24A H 0.4419 0.2463 0.6988 0.285 Uiso 1 1 calc R . .
H24B H 0.4724 0.1933 0.6844 0.285 Uiso 1 1 calc R . .
H24C H 0.4179 0.1858 0.7026 0.285 Uiso 1 1 calc R . .
C25 C 0.4891(3) 0.2462(4) 0.3546(4) 0.099(2) Uani 1 1 d . . .
C26 C 0.4267(4) 0.2567(4) 0.3074(5) 0.099(2) Uani 1 1 d . A .
C28 C 0.6263(10) 0.2891(13) 0.3919(10) 0.340(14) Uani 0.654(9) 1 d PGD A 1
C29 C 0.6870(9) 0.2830(14) 0.4240(10) 0.340(14) Uani 0.654(9) 1 d PGD A 1
H29 H 0.7110 0.3148 0.4368 0.408 Uiso 0.654(9) 1 calc PR A 1
C30 C 0.7119(7) 0.2294(16) 0.4371(11) 0.340(14) Uani 0.654(9) 1 d PG A 1
H30 H 0.7526 0.2254 0.4585 0.408 Uiso 0.654(9) 1 calc PR A 1
C31 C 0.6761(9) 0.1820(14) 0.4180(10) 0.340(14) Uani 0.654(9) 1 d PGD A 1
H31 H 0.6927 0.1462 0.4267 0.408 Uiso 0.654(9) 1 calc PR A 1
C32 C 0.6153(9) 0.1881(13) 0.3859(9) 0.340(14) Uani 0.654(9) 1 d PGD A 1
C27 C 0.5904(7) 0.2416(14) 0.3729(10) 0.340(14) Uani 0.654(9) 1 d PGD A 1
C33 C 0.6020(13) 0.3430(14) 0.3806(14) 0.340(14) Uani 0.654(9) 1 d PD A 1
H33A H 0.5835 0.3513 0.3387 0.408 Uiso 0.654(9) 1 calc PR A 1
H33B H 0.6308 0.3721 0.4007 0.408 Uiso 0.654(9) 1 calc PR A 1
C35 C 0.5739(14) 0.1449(19) 0.3796(12) 0.340(14) Uani 0.654(9) 1 d PD A 1
H35A H 0.5860 0.1106 0.3657 0.408 Uiso 0.654(9) 1 calc PR A 1
H35B H 0.5350 0.1558 0.3512 0.408 Uiso 0.654(9) 1 calc PR A 1
C34 C 0.5546(14) 0.3333(14) 0.4096(14) 0.340(14) Uani 0.654(9) 1 d PD A 1
H34A H 0.5316 0.3671 0.4058 0.510 Uiso 0.654(9) 1 calc PR A 1
H34B H 0.5749 0.3242 0.4508 0.510 Uiso 0.654(9) 1 calc PR A 1
H34C H 0.5286 0.3028 0.3898 0.510 Uiso 0.654(9) 1 calc PR A 1
C36 C 0.5717(17) 0.135(2) 0.4425(13) 0.340(14) Uani 0.654(9) 1 d PD A 1
H36A H 0.5421 0.1068 0.4393 0.510 Uiso 0.654(9) 1 calc PR A 1
H36B H 0.5618 0.1694 0.4568 0.510 Uiso 0.654(9) 1 calc PR A 1
H36C H 0.6099 0.1219 0.4696 0.510 Uiso 0.654(9) 1 calc PR A 1
N3 N 0.5283(3) 0.2316(4) 0.3355(3) 0.123(3) Uani 0.654(9) 1 d P A 1
O9 O 0.4217(3) 0.2499(4) 0.2544(3) 0.118(3) Uani 0.654(9) 1 d P A 1
C28A C 0.3592(6) 0.2929(6) 0.1654(8) 0.111(9) Uani 0.346(9) 1 d PGD A 2
C27A C 0.3698(6) 0.2480(7) 0.2046(7) 0.125(5) Uani 0.346(9) 1 d PG A 2
C32A C 0.3263(7) 0.2072(7) 0.1960(8) 0.111(7) Uani 0.346(9) 1 d PGD A 2
C31A C 0.2721(6) 0.2114(8) 0.1481(9) 0.111(7) Uani 0.346(9) 1 d PG A 2
H31A H 0.2430 0.1841 0.1423 0.133 Uiso 0.346(9) 1 calc PR A 2
C30A C 0.2615(5) 0.2563(9) 0.1089(8) 0.147(14) Uani 0.346(9) 1 d PG A 2
H30A H 0.2252 0.2591 0.0768 0.177 Uiso 0.346(9) 1 calc PR A 2
C29A C 0.3050(7) 0.2970(8) 0.1175(8) 0.138(12) Uani 0.346(9) 1 d PG A 2
H29A H 0.2979 0.3271 0.0913 0.166 Uiso 0.346(9) 1 calc PR A 2
C35A C 0.3316(14) 0.1576(11) 0.2308(14) 0.125(5) Uani 0.346(9) 1 d PD A 2
H35C H 0.3406 0.1297 0.2065 0.149 Uiso 0.346(9) 1 calc PR A 2
H35D H 0.3694 0.1646 0.2631 0.149 Uiso 0.346(9) 1 calc PR A 2
O4W O 0.6227(5) 0.1272(5) 0.4339(6) 0.079(4) Uani 0.346(9) 1 d P A 2
C33A C 0.4077(9) 0.3412(9) 0.1800(16) 0.125(5) Uani 0.346(9) 1 d PD A 2
H33C H 0.4215 0.3471 0.1483 0.149 Uiso 0.346(9) 1 calc PR A 2
H33D H 0.4413 0.3347 0.2170 0.149 Uiso 0.346(9) 1 calc PR A 2
C34A C 0.3649(11) 0.3921(8) 0.1849(11) 0.125(5) Uani 0.346(9) 1 d PD A 2
H34D H 0.3871 0.4266 0.1946 0.187 Uiso 0.346(9) 1 calc PR A 2
H34E H 0.3506 0.3833 0.2153 0.187 Uiso 0.346(9) 1 calc PR A 2
H34F H 0.3318 0.3962 0.1478 0.187 Uiso 0.346(9) 1 calc PR A 2
C36A C 0.3033(13) 0.1232(14) 0.2595(14) 0.125(5) Uani 0.346(9) 1 d P A 2
H36D H 0.3257 0.0891 0.2731 0.187 Uiso 0.346(9) 1 calc PR A 2
H36E H 0.2638 0.1141 0.2323 0.187 Uiso 0.346(9) 1 calc PR A 2
H36F H 0.3012 0.1432 0.2927 0.187 Uiso 0.346(9) 1 calc PR A 2
O9A O 0.5283(3) 0.2316(4) 0.3355(3) 0.123(3) Uani 0.346(9) 1 d P A 2
N3A N 0.4217(3) 0.2499(4) 0.2544(3) 0.118(3) Uani 0.346(9) 1 d P A 2
N1 N 0.5031(3) 0.4244(3) 0.5319(3) 0.0849(16) Uani 1 1 d . . .
N2 N 0.3209(3) 0.2128(3) 0.4996(3) 0.0968(19) Uani 1 1 d . . .
O1 O 0.4711(3) 0.3355(3) 0.4967(3) 0.1090(18) Uani 1 1 d . . .
O2 O 0.4298(3) 0.3791(3) 0.3852(3) 0.1030(17) Uani 1 1 d . . .
O3 O 0.4577(3) 0.4645(3) 0.4225(2) 0.1023(17) Uani 1 1 d . . .
O4 O 0.3915(2) 0.2280(2) 0.4606(3) 0.0980(16) Uani 1 1 d . . .
O5 O 0.3347(3) 0.3236(3) 0.4129(3) 0.1001(16) Uani 1 1 d . . .
O6 O 0.2669(2) 0.3072(2) 0.4515(3) 0.0977(16) Uani 1 1 d . . .
O7 O 0.4958(2) 0.2533(3) 0.4085(3) 0.0971(16) Uani 1 1 d D A .
O8 O 0.3868(2) 0.2688(3) 0.3238(3) 0.1030(17) Uani 1 1 d . . .
N4 N 0.2529(5) 0.4131(9) 0.2552(6) 0.222(8) Uani 1 1 d D . .
C37 C 0.2540(13) 0.3486(9) 0.2704(12) 0.249(6) Uani 1 1 d D . .
H37A H 0.2597 0.3274 0.2392 0.299 Uiso 1 1 calc R . .
H37B H 0.2884 0.3417 0.3066 0.299 Uiso 1 1 calc R . .
C38 C 0.2005(13) 0.3258(7) 0.2781(11) 0.249(6) Uani 1 1 d D . .
H38A H 0.1652 0.3480 0.2572 0.299 Uiso 1 1 calc R . .
H38B H 0.2065 0.3225 0.3195 0.299 Uiso 1 1 calc R . .
C39 C 0.1983(12) 0.2662(7) 0.2483(9) 0.249(6) Uani 1 1 d D . .
H39A H 0.1580 0.2536 0.2259 0.299 Uiso 1 1 calc R . .
H39B H 0.2211 0.2655 0.2234 0.299 Uiso 1 1 calc R . .
C40 C 0.2280(12) 0.2333(8) 0.3049(10) 0.249(6) Uani 1 1 d D . .
H40A H 0.2322 0.1946 0.2956 0.374 Uiso 1 1 calc R . .
H40B H 0.2042 0.2354 0.3281 0.374 Uiso 1 1 calc R . .
H40C H 0.2666 0.2490 0.3269 0.374 Uiso 1 1 calc R . .
C41 C 0.2052(18) 0.4220(19) 0.1919(13) 0.389(13) Uani 1 1 d D . .
H41A H 0.2073 0.4608 0.1803 0.466 Uiso 1 1 calc R . .
H41B H 0.1662 0.4164 0.1929 0.466 Uiso 1 1 calc R . .
C42 C 0.2118(17) 0.3809(18) 0.1425(12) 0.389(13) Uani 1 1 d D . .
H42A H 0.2514 0.3818 0.1421 0.466 Uiso 1 1 calc R . .
H42B H 0.2002 0.3424 0.1461 0.466 Uiso 1 1 calc R . .
C43 C 0.1645(17) 0.4128(18) 0.0880(10) 0.389(13) Uani 1 1 d D . .
H43A H 0.1817 0.4492 0.0857 0.466 Uiso 1 1 calc R . .
H43B H 0.1306 0.4202 0.0982 0.466 Uiso 1 1 calc R . .
C44 C 0.1387(18) 0.388(2) 0.0227(11) 0.389(13) Uani 1 1 d D . .
H44A H 0.1107 0.4142 -0.0034 0.583 Uiso 1 1 calc R . .
H44B H 0.1190 0.3528 0.0223 0.583 Uiso 1 1 calc R . .
H44C H 0.1706 0.3819 0.0097 0.583 Uiso 1 1 calc R . .
C45 C 0.2347(10) 0.4441(8) 0.2947(8) 0.201(4) Uani 1 1 d D . .
H45A H 0.1964 0.4299 0.2918 0.241 Uiso 1 1 calc R . .
H45B H 0.2293 0.4833 0.2821 0.241 Uiso 1 1 calc R . .
C46 C 0.2749(10) 0.4420(9) 0.3551(8) 0.201(4) Uani 1 1 d . . .
H46A H 0.3130 0.4573 0.3586 0.241 Uiso 1 1 calc R . .
H46B H 0.2810 0.4030 0.3680 0.241 Uiso 1 1 calc R . .
C47 C 0.2513(10) 0.4762(9) 0.3965(8) 0.201(4) Uani 1 1 d . . .
H47A H 0.2486 0.5157 0.3856 0.241 Uiso 1 1 calc R . .
H47B H 0.2115 0.4632 0.3899 0.241 Uiso 1 1 calc R . .
C48 C 0.2887(10) 0.4707(9) 0.4592(8) 0.201(4) Uani 1 1 d . . .
H48A H 0.2724 0.4929 0.4820 0.301 Uiso 1 1 calc R . .
H48B H 0.3282 0.4836 0.4662 0.301 Uiso 1 1 calc R . .
H48C H 0.2903 0.4318 0.4708 0.301 Uiso 1 1 calc R . .
C49 C 0.3163(9) 0.4200(15) 0.2698(10) 0.343(12) Uani 1 1 d D . .
H49A H 0.3315 0.3900 0.2526 0.412 Uiso 1 1 calc R . .
H49B H 0.3384 0.4204 0.3123 0.412 Uiso 1 1 calc R . .
C50 C 0.3206(11) 0.4800(12) 0.2411(12) 0.343(12) Uani 1 1 d D . .
H50A H 0.2887 0.4799 0.2021 0.412 Uiso 1 1 calc R . .
H50B H 0.3094 0.5077 0.2640 0.412 Uiso 1 1 calc R . .
C51 C 0.3769(12) 0.5064(16) 0.2318(12) 0.343(12) Uani 1 1 d D . .
H51A H 0.3726 0.5020 0.1910 0.412 Uiso 1 1 calc R . .
H51B H 0.3805 0.5463 0.2414 0.412 Uiso 1 1 calc R . .
C52 C 0.4332(12) 0.4739(14) 0.2740(10) 0.343(12) Uani 1 1 d D . .
H52A H 0.4676 0.4868 0.2677 0.514 Uiso 1 1 calc R . .
H52B H 0.4280 0.4342 0.2659 0.514 Uiso 1 1 calc R . .
H52C H 0.4386 0.4807 0.3144 0.514 Uiso 1 1 calc R . .
S1 S 0.5268(6) 0.1862(7) 0.5937(7) 0.158(5) Uani 0.25 1 d PD . .
C53 C 0.5039(18) 0.1463(17) 0.5268(15) 0.158(5) Uani 0.25 1 d PD . .
H53A H 0.4773 0.1685 0.4947 0.238 Uiso 0.25 1 calc PR . .
H53B H 0.4839 0.1126 0.5310 0.238 Uiso 0.25 1 calc PR . .
H53C H 0.5381 0.1362 0.5187 0.238 Uiso 0.25 1 calc PR . .
C54 C 0.5764(19) 0.136(2) 0.643(2) 0.158(5) Uani 0.25 1 d PD . .
H54A H 0.5934 0.1513 0.6818 0.238 Uiso 0.25 1 calc PR . .
H54B H 0.6075 0.1270 0.6292 0.238 Uiso 0.25 1 calc PR . .
H54C H 0.5548 0.1021 0.6431 0.238 Uiso 0.25 1 calc PR . .
O11 O 0.5743(11) 0.2306(13) 0.5758(12) 0.21(2) Uani 0.25 1 d PD . .
O1W O 0.4909(9) 0.0928(17) 0.2686(8) 0.268(17) Uani 0.50 1 d P . .
O2W O 0.554(2) -0.0423(7) 0.6212(14) 0.35(3) Uani 0.50 1 d P . .
O3W O 0.5548(12) 0.0818(14) 0.7172(9) 0.389(14) Uani 1 1 d . . .

loop_
_atom_site_aniso_label
_atom_site_aniso_U_11
_atom_site_aniso_U_22
_atom_site_aniso_U_33
_atom_site_aniso_U_23
_atom_site_aniso_U_13
_atom_site_aniso_U_12
Cu2 0.0757(8) 0.1082(11) 0.0750(9) -0.0011(6) 0.0277(6) -0.0023(6)
Cu1 0.0764(9) 0.1076(11) 0.1024(11) 0.0134(7) 0.0452(7) 0.0184(7)
Cu3 0.0654(9) 0.273(3) 0.0884(11) 0.000 0.0360(8) 0.000
Mn1 0.0822(9) 0.1088(10) 0.1004(10) -0.0043(7) 0.0442(7) -0.0025(6)
C1 0.074(4) 0.099(6) 0.106(6) 0.007(5) 0.042(4) 0.007(4)
C2 0.089(5) 0.114(7) 0.092(6) 0.000(5) 0.044(5) -0.017(5)
C3 0.114(8) 0.166(10) 0.087(6) 0.004(6) 0.016(5) 0.042(7)
C4 0.113(8) 0.230(13) 0.094(7) 0.023(7) 0.048(6) 0.003(8)
C5 0.22(2) 0.34(3) 0.119(11) 0.033(14) 0.066(12) -0.049(19)
C6 0.143(14) 0.44(4) 0.154(14) 0.086(19) 0.035(12) 0.050(19)
C7 0.135(10) 0.172(12) 0.118(9) 0.019(8) 0.004(8) 0.039(9)
C8 0.107(8) 0.173(11) 0.139(9) 0.008(8) 0.048(7) 0.006(7)
C9 0.140(6) 0.325(14) 0.156(6) -0.002(7) 0.050(5) 0.056(7)
C10 0.140(6) 0.325(14) 0.156(6) -0.002(7) 0.050(5) 0.056(7)
C11 0.140(6) 0.325(14) 0.156(6) -0.002(7) 0.050(5) 0.056(7)
C12 0.140(6) 0.325(14) 0.156(6) -0.002(7) 0.050(5) 0.056(7)
C13 0.079(5) 0.097(5) 0.102(6) -0.005(4) 0.041(4) 0.001(4)
C14 0.079(5) 0.105(6) 0.099(5) 0.000(5) 0.034(4) 0.013(4)
C15 0.089(5) 0.102(6) 0.128(7) 0.028(6) 0.058(6) 0.019(5)
C16 0.218(15) 0.091(7) 0.228(16) 0.037(9) 0.145(13) 0.038(8)
C17 0.157(12) 0.127(10) 0.209(16) 0.009(10) 0.078(12) 0.022(8)
C18 0.187(7) 0.181(6) 0.176(6) 0.025(5) 0.043(6) 0.000(6)
C19 0.111(8) 0.158(11) 0.188(14) 0.027(11) 0.037(8) 0.005(8)
C20 0.082(6) 0.146(10) 0.158(10) 0.043(8) 0.032(6) 0.012(6)
C21 0.187(7) 0.181(6) 0.176(6) 0.025(5) 0.043(6) 0.000(6)
C22 0.187(7) 0.181(6) 0.176(6) 0.025(5) 0.043(6) 0.000(6)
C23 0.187(7) 0.181(6) 0.176(6) 0.025(5) 0.043(6) 0.000(6)
C24 0.187(7) 0.181(6) 0.176(6) 0.025(5) 0.043(6) 0.000(6)
C25 0.065(4) 0.127(7) 0.113(7) 0.007(5) 0.045(4) 0.005(4)
C26 0.070(5) 0.121(6) 0.108(7) -0.009(5) 0.037(4) -0.011(4)
C28 0.165(10) 0.63(4) 0.190(10) -0.085(17) 0.035(8) -0.107(15)
C29 0.165(10) 0.63(4) 0.190(10) -0.085(17) 0.035(8) -0.107(15)
C30 0.165(10) 0.63(4) 0.190(10) -0.085(17) 0.035(8) -0.107(15)
C31 0.165(10) 0.63(4) 0.190(10) -0.085(17) 0.035(8) -0.107(15)
C32 0.165(10) 0.63(4) 0.190(10) -0.085(17) 0.035(8) -0.107(15)
C27 0.165(10) 0.63(4) 0.190(10) -0.085(17) 0.035(8) -0.107(15)
C33 0.165(10) 0.63(4) 0.190(10) -0.085(17) 0.035(8) -0.107(15)
C35 0.165(10) 0.63(4) 0.190(10) -0.085(17) 0.035(8) -0.107(15)
C34 0.165(10) 0.63(4) 0.190(10) -0.085(17) 0.035(8) -0.107(15)
C36 0.165(10) 0.63(4) 0.190(10) -0.085(17) 0.035(8) -0.107(15)
N3 0.073(4) 0.210(8) 0.090(4) 0.014(5) 0.036(3) 0.025(4)
O9 0.063(3) 0.214(8) 0.081(4) -0.008(4) 0.030(3) -0.017(4)
C28A 0.059(12) 0.16(2) 0.098(16) -0.032(16) 0.018(11) 0.038(14)
C27A 0.100(9) 0.136(11) 0.133(11) -0.004(8) 0.041(8) 0.012(7)
C32A 0.060(8) 0.127(15) 0.145(16) -0.044(13) 0.039(9) -0.019(9)
C31A 0.060(8) 0.127(15) 0.145(16) -0.044(13) 0.039(9) -0.019(9)
C30A 0.079(18) 0.17(3) 0.21(4) -0.03(3) 0.07(2) 0.013(19)
C29A 0.069(15) 0.21(4) 0.12(2) -0.01(2) 0.016(14) 0.020(19)
C35A 0.100(9) 0.136(11) 0.133(11) -0.004(8) 0.041(8) 0.012(7)
O4W 0.059(7) 0.070(8) 0.106(10) -0.035(7) 0.032(7) -0.025(6)
C33A 0.100(9) 0.136(11) 0.133(11) -0.004(8) 0.041(8) 0.012(7)
C34A 0.100(9) 0.136(11) 0.133(11) -0.004(8) 0.041(8) 0.012(7)
C36A 0.100(9) 0.136(11) 0.133(11) -0.004(8) 0.041(8) 0.012(7)
O9A 0.073(4) 0.210(8) 0.090(4) 0.014(5) 0.036(3) 0.025(4)
N3A 0.063(3) 0.214(8) 0.081(4) -0.008(4) 0.030(3) -0.017(4)
N1 0.082(4) 0.097(4) 0.075(4) 0.006(3) 0.030(3) 0.006(3)
N2 0.086(4) 0.102(5) 0.116(5) 0.025(4) 0.053(4) 0.017(4)
O1 0.103(4) 0.134(5) 0.085(3) 0.003(3) 0.032(3) -0.006(4)
O2 0.103(4) 0.125(4) 0.082(3) -0.011(3) 0.036(3) -0.018(3)
O3 0.112(4) 0.116(5) 0.080(3) 0.000(3) 0.038(3) -0.015(3)
O4 0.077(3) 0.102(4) 0.129(5) 0.014(3) 0.055(3) 0.010(3)
O5 0.099(4) 0.105(4) 0.115(4) 0.011(3) 0.063(3) 0.009(3)
O6 0.087(3) 0.109(4) 0.110(4) 0.018(3) 0.052(3) 0.026(3)
O7 0.075(3) 0.140(5) 0.082(3) 0.007(3) 0.037(3) 0.012(3)
O8 0.064(3) 0.141(5) 0.112(4) -0.013(3) 0.044(3) -0.011(3)
N4 0.097(7) 0.38(2) 0.158(10) -0.026(12) 0.017(7) 0.061(10)
C37 0.293(17) 0.181(9) 0.241(12) 0.004(8) 0.069(12) 0.008(9)
C38 0.293(17) 0.181(9) 0.241(12) 0.004(8) 0.069(12) 0.008(9)
C39 0.293(17) 0.181(9) 0.241(12) 0.004(8) 0.069(12) 0.008(9)
C40 0.293(17) 0.181(9) 0.241(12) 0.004(8) 0.069(12) 0.008(9)
C41 0.32(2) 0.60(4) 0.180(11) -0.043(17) 0.014(12) 0.00(2)
C42 0.32(2) 0.60(4) 0.180(11) -0.043(17) 0.014(12) 0.00(2)
C43 0.32(2) 0.60(4) 0.180(11) -0.043(17) 0.014(12) 0.00(2)
C44 0.32(2) 0.60(4) 0.180(11) -0.043(17) 0.014(12) 0.00(2)
C45 0.236(11) 0.210(8) 0.179(7) 0.031(7) 0.104(8) 0.045(8)
C46 0.236(11) 0.210(8) 0.179(7) 0.031(7) 0.104(8) 0.045(8)
C47 0.236(11) 0.210(8) 0.179(7) 0.031(7) 0.104(8) 0.045(8)
C48 0.236(11) 0.210(8) 0.179(7) 0.031(7) 0.104(8) 0.045(8)
C49 0.234(14) 0.62(4) 0.199(13) -0.034(17) 0.113(11) -0.07(2)
C50 0.234(14) 0.62(4) 0.199(13) -0.034(17) 0.113(11) -0.07(2)
C51 0.234(14) 0.62(4) 0.199(13) -0.034(17) 0.113(11) -0.07(2)
C52 0.234(14) 0.62(4) 0.199(13) -0.034(17) 0.113(11) -0.07(2)
S1 0.137(9) 0.178(11) 0.200(13) 0.064(10) 0.109(10) 0.057(8)
C53 0.137(9) 0.178(11) 0.200(13) 0.064(10) 0.109(10) 0.057(8)
C54 0.137(9) 0.178(11) 0.200(13) 0.064(10) 0.109(10) 0.057(8)
O11 0.087(18) 0.46(7) 0.104(19) 0.01(3) 0.040(16) 0.11(3)
O1W 0.135(15) 0.57(5) 0.115(13) -0.08(2) 0.070(11) 0.05(2)
O2W 0.80(9) 0.056(8) 0.30(3) -0.004(12) 0.31(5) -0.08(2)
O3W 0.31(3) 0.52(4) 0.234(17) -0.01(2) -0.015(16) -0.06(2)

loop_
_atom_type_symbol
_atom_type_description
_atom_type_scat_dispersion_real
_atom_type_scat_dispersion_imag
_atom_type_scat_source
C C 0.0033 0.0016 'International Tables Vol C Tables 4.2.6.8 and 6.1.1.4'
H H 0.0000 0.0000 'International Tables Vol C Tables 4.2.6.8 and 6.1.1.4'
Cu Cu 0.3201 1.2651 'International Tables Vol C Tables 4.2.6.8 and 6.1.1.4'
Mn Mn 0.3368 0.7283 'International Tables Vol C Tables 4.2.6.8 and 6.1.1.4'
N N 0.0061 0.0033 'International Tables Vol C Tables 4.2.6.8 and 6.1.1.4'
O O 0.0106 0.0060 'International Tables Vol C Tables 4.2.6.8 and 6.1.1.4'
S S 0.1246 0.1234 'International Tables Vol C Tables 4.2.6.8 and 6.1.1.4'

loop_
_geom_angle_atom_site_label_1
_geom_angle_atom_site_label_2
_geom_angle_atom_site_label_3
_geom_angle
_geom_angle_site_symmetry_1
_geom_angle_site_symmetry_3
N1 Cu2 N1 180.0(4) . 5_666
N1 Cu2 O3 94.7(3) . 5_666
N1 Cu2 O3 85.3(3) 5_666 5_666
N1 Cu2 O3 85.3(3) . .
N1 Cu2 O3 94.7(3) 5_666 .
O3 Cu2 O3 180.000(1) 5_666 .
N2 Cu1 N2 180.0(5) 7_556 .
N2 Cu1 O6 94.9(2) 7_556 .
N2 Cu1 O6 85.1(2) . .
N2 Cu1 O6 85.1(2) 7_556 7_556
N2 Cu1 O6 94.9(2) . 7_556
O6 Cu1 O6 180.0(2) . 7_556
N3 Cu3 O9A 175.6(6) . 2_655
N3 Cu3 N3 175.6(6) . 2_655
O9A Cu3 N3 0.0(6) 2_655 2_655
N3 Cu3 N3A 96.8(3) . 2_655
O9A Cu3 N3A 84.0(3) 2_655 2_655
N3 Cu3 N3A 84.0(3) 2_655 2_655
N3 Cu3 O9 96.8(3) . 2_655
O9A Cu3 O9 84.0(3) 2_655 2_655
N3 Cu3 O9 84.0(3) 2_655 2_655
N3A Cu3 O9 0.0(4) 2_655 2_655
N3 Cu3 O9 84.0(3) . .
O9A Cu3 O9 96.8(3) 2_655 .
N3 Cu3 O9 96.8(3) 2_655 .
N3A Cu3 O9 159.0(5) 2_655 .
O9 Cu3 O9 159.0(5) 2_655 .
O8 Mn1 O7 77.6(2) . .
O8 Mn1 O1 160.6(2) . .
O7 Mn1 O1 93.7(2) . .
O8 Mn1 O4 106.3(2) . .
O7 Mn1 O4 100.4(2) . .
O1 Mn1 O4 92.3(3) . .
O8 Mn1 O5 95.6(2) . .
O7 Mn1 O5 171.4(2) . .
O1 Mn1 O5 94.4(2) . .
O4 Mn1 O5 76.2(2) . .
O8 Mn1 O2 86.9(2) . .
O7 Mn1 O2 99.6(2) . .
O1 Mn1 O2 77.3(2) . .
O4 Mn1 O2 158.0(2) . .
O5 Mn1 O2 85.2(2) . .
O1 C1 N1 125.0(8) . .
O1 C1 C2 119.8(9) . .
N1 C1 C2 115.2(8) . .
O2 C2 O3 123.9(8) . .
O2 C2 C1 118.1(9) . .
O3 C2 C1 117.8(9) . .
C8 C3 N1 120.3(11) . .
C8 C3 C4 123.9(10) . .
N1 C3 C4 115.4(9) . .
C5 C4 C9 116.1(15) . .
C5 C4 C3 119.4(13) . .
C9 C4 C3 124.4(12) . .
C4 C5 C6 116.3(17) . .
C7 C6 C5 125.8(17) . .
C6 C7 C8 115.9(14) . .
C3 C8 C11 123.9(13) . .
C3 C8 C7 117.8(12) . .
C11 C8 C7 118.3(13) . .
C4 C9 C10 113.5(18) . .
C8 C11 C12 109.6(18) . .
O4 C13 N2 129.1(8) . .
O4 C13 C14 117.3(8) . .
N2 C13 C14 113.5(7) . .
O5 C14 O6 124.2(8) . .
O5 C14 C13 119.0(7) . .
O6 C14 C13 116.8(8) . .
C20 C15 N2 120.4(10) . .
C20 C15 C16 120.7(10) . .
N2 C15 C16 118.9(10) . .
C17 C16 C15 116.1(14) . .
C17 C16 C21 121.6(15) . .
C15 C16 C21 122.2(11) . .
C18 C17 C16 117.4(17) . .
C19 C18 C17 130(2) . .
C18 C19 C20 115.9(17) . .
C15 C20 C19 120.0(14) . .
C15 C20 C23 117.3(11) . .
C19 C20 C23 122.3(14) . .
C22 C21 C16 106.2(13) . .
C20 C23 C24 115.3(14) . .
N3 C25 O7 127.2(8) . .
N3 C25 C26 116.0(9) . .
O7 C25 C26 116.8(7) . .
O8 C26 O9 126.5(9) . .
O8 C26 C25 118.3(9) . .
O9 C26 C25 115.2(8) . .
C29 C28 C27 120.0 . .
C29 C28 C33 119.1(17) . .
C27 C28 C33 120.9(17) . .
C30 C29 C28 120.0 . .
C29 C30 C31 120.0 . .
C32 C31 C30 120.0 . .
C31 C32 C27 120.0 . .
C31 C32 C35 123.3(18) . .
C27 C32 C35 114(2) . .
C32 C27 C28 120.0 . .
C32 C27 N3 104.5(17) . .
C28 C27 N3 135.3(17) . .
C28 C33 C34 96(3) . .
C32 C35 C36 107.4(16) . .
C25 N3 C27 118.4(13) . .
C25 N3 Cu3 112.7(6) . .
C27 N3 Cu3 121.5(11) . .
C26 O9 Cu3 111.5(5) . .
C27A C28A C29A 120.0 . .
C27A C28A C33A 118.3(16) . .
C29A C28A C33A 121.5(15) . .
C28A C27A C32A 120.0 . .
C31A C32A C27A 120.0 . .
C31A C32A C35A 113.5(17) . .
C27A C32A C35A 126.5(17) . .
C30A C31A C32A 120.0 . .
C29A C30A C31A 120.0 . .
C30A C29A C28A 120.0 . .
C36A C35A C32A 145(3) . .
C28A C33A C34A 96.2(12) . .
C1 N1 C3 121.0(8) . .
C1 N1 Cu2 110.8(5) . .
C3 N1 Cu2 128.2(7) . .
C13 N2 C15 118.5(7) . .
C13 N2 Cu1 113.2(5) . .
C15 N2 Cu1 128.3(5) . .
C1 O1 Mn1 112.2(6) . .
C2 O2 Mn1 112.0(6) . .
C2 O3 Cu2 110.8(6) . .
C13 O4 Mn1 113.5(5) . .
C14 O5 Mn1 113.0(5) . .
C14 O6 Cu1 111.3(5) . .
C25 O7 Mn1 111.6(5) . .
C26 O8 Mn1 112.6(6) . .
C45 N4 C49 111.1(17) . .
C45 N4 C41 107.5(18) . .
C49 N4 C41 123(2) . .
C45 N4 C37 108.9(18) . .
C49 N4 C37 97.6(19) . .
C41 N4 C37 108(2) . .
C38 C37 N4 117(2) . .
C37 C38 C39 98.1(17) . .
C40 C39 C38 96.8(13) . .
N4 C41 C42 115(2) . .
C43 C42 C41 95(2) . .
C42 C43 C44 123(3) . .
N4 C45 C46 114.8(16) . .
C45 C46 C47 112.1(17) . .
C48 C47 C46 113.5(16) . .
N4 C49 C50 104(2) . .
C51 C50 C49 128(2) . .
C52 C51 C50 107(2) . .
O11 S1 C53 95.2(12) . .
O11 S1 C54 103.3(14) . .
C53 S1 C54 99(3) . .

loop_
_geom_bond_atom_site_label_1
_geom_bond_atom_site_label_2
_geom_bond_distance
_geom_bond_site_symmetry_2
Cu2 N1 1.945(6) .
Cu2 N1 1.945(7) 5_666
Cu2 O3 1.966(6) 5_666
Cu2 O3 1.966(6) .
Cu1 N2 1.945(6) 7_556
Cu1 N2 1.945(6) .
Cu1 O6 1.950(5) .
Cu1 O6 1.950(5) 7_556
Cu3 N3 1.939(7) .
Cu3 O9A 1.939(7) 2_655
Cu3 N3 1.939(7) 2_655
Cu3 N3A 1.987(6) 2_655
Cu3 O9 1.987(6) 2_655
Cu3 O9 1.987(6) .
Mn1 O8 2.145(6) .
Mn1 O7 2.149(5) .
Mn1 O1 2.153(6) .
Mn1 O4 2.168(6) .
Mn1 O5 2.171(6) .
Mn1 O2 2.210(6) .
C1 O1 1.275(11) .
C1 N1 1.314(11) .
C1 C2 1.501(13) .
C2 O2 1.255(11) .
C2 O3 1.257(11) .
C3 C8 1.293(15) .
C3 N1 1.438(11) .
C3 C4 1.518(16) .
C4 C5 1.340(19) .
C4 C9 1.429(19) .
C5 C6 1.47(3) .
C6 C7 1.36(2) .
C7 C8 1.530(18) .
C8 C11 1.45(2) .
C9 C10 1.53(3) .
C11 C12 1.65(3) .
C13 O4 1.233(9) .
C13 N2 1.313(11) .
C13 C14 1.519(12) .
C14 O5 1.221(10) .
C14 O6 1.310(10) .
C15 C20 1.314(15) .
C15 N2 1.396(11) .
C15 C16 1.416(17) .
C16 C17 1.397(18) .
C16 C21 1.54(2) .
C17 C18 1.29(2) .
C18 C19 1.24(2) .
C19 C20 1.423(18) .
C20 C23 1.44(2) .
C21 C22 1.534(15) .
C23 C24 1.562(15) .
C25 N3 1.265(10) .
C25 O7 1.280(11) .
C25 C26 1.533(13) .
C26 O8 1.223(10) .
C26 O9 1.268(11) .
C28 C29 1.3900 .
C28 C27 1.3900 .
C28 C33 1.391(18) .
C29 C30 1.3900 .
C30 C31 1.3900 .
C31 C32 1.3900 .
C32 C27 1.3900 .
C32 C35 1.404(18) .
C27 N3 1.454(16) .
C33 C34 1.592(19) .
C35 C36 1.583(18) .
C28A C27A 1.3900 .
C28A C29A 1.3900 .
C28A C33A 1.585(18) .
C27A C32A 1.3900 .
C32A C31A 1.3900 .
C32A C35A 1.430(18) .
C31A C30A 1.3900 .
C30A C29A 1.3900 .
C35A C36A 1.42(4) .
C33A C34A 1.630(18) .
N4 C45 1.417(15) .
N4 C49 1.456(17) .
N4 C41 1.55(3) .
N4 C37 1.57(3) .
C37 C38 1.49(3) .
C38 C39 1.582(17) .
C39 C40 1.510(17) .
C41 C42 1.611(19) .
C42 C43 1.579(19) .
C43 C44 1.588(18) .
C45 C46 1.43(2) .
C46 C47 1.57(2) .
C47 C48 1.46(2) .
C49 C50 1.608(19) .
C50 C51 1.605(18) .
C51 C52 1.564(19) .
S1 O11 1.74(3) .
S1 C53 1.785(19) .
S1 C54 1.790(19) .
O1W O1W 1.16(3) 2_655
